data_4037087
loop_
_publ_author_name
'Geibel, Irina'
'Dierks, Anna'
'Schmidtmann, Marc'
'Christoffers, Jens'

_publ_section_title
;
 Formation of \d-Lactones by Cerium-Catalyzed, Baeyer-Villiger-Type
 Coupling of \b-Oxoesters, Enol Acetates, and Dioxygen.
;
_journal_issue 17
_journal_name_full 'The Journal of organic chemistry'
_journal_page_first 7790
_journal_page_last 7798
_journal_paper_doi 10.1021/acs.joc.6b01441
_journal_volume 81
_journal_year 2016
_chemical_formula_structural C16H17BrO5
_chemical_formula_sum 'C16 H17 Br O5'
_chemical_formula_weight 369.20
_space_group_crystal_system monoclinic
_space_group_IT_number 14
_space_group_name_Hall '-P 2yn'
_space_group_name_H-M_alt 'P 1 21/n 1'
_atom_sites_solution_hydrogens difmap
_atom_sites_solution_primary direct
_atom_sites_solution_secondary difmap
_audit_creation_method SHELXL-2014/7
_cell_angle_alpha 90
_cell_angle_beta 103.9250(17)
_cell_angle_gamma 90
_cell_formula_units_Z 4
_cell_length_a 13.2080(7)
_cell_length_b 7.0604(4)
_cell_length_c 16.8743(10)
_cell_measurement_reflns_used 9929
_cell_measurement_temperature 100(2)
_cell_measurement_theta_max 33.49
_cell_measurement_theta_min 2.24
_cell_volume 1527.35(15)
_computing_cell_refinement 'Bruker SAINT V8.34A'
_computing_data_collection 'Bruker APEX2'
_computing_data_reduction 'Bruker SAINT V8.34A'
_computing_structure_refinement 'SHELXL-2014/7 (Sheldrick, 2014)'
_computing_structure_solution 'SHELXS-2013/1 (Sheldrick, 2013)'
_diffrn_ambient_temperature 100(2)
_diffrn_measured_fraction_theta_full 1.000
_diffrn_measured_fraction_theta_max 1.000
_diffrn_measurement_device_type 'Bruker APEX-II CCD'
_diffrn_measurement_method '\f and \w scans'
_diffrn_radiation_type MoK\a
_diffrn_radiation_wavelength 0.71073
_diffrn_reflns_av_R_equivalents 0.0265
_diffrn_reflns_av_unetI/netI 0.0143
_diffrn_reflns_Laue_measured_fraction_full 1.000
_diffrn_reflns_Laue_measured_fraction_max 1.000
_diffrn_reflns_limit_h_max 20
_diffrn_reflns_limit_h_min -19
_diffrn_reflns_limit_k_max 11
_diffrn_reflns_limit_k_min -11
_diffrn_reflns_limit_l_max 26
_diffrn_reflns_limit_l_min -26
_diffrn_reflns_number 64528
_diffrn_reflns_point_group_measured_fraction_full 1.000
_diffrn_reflns_point_group_measured_fraction_max 1.000
_diffrn_reflns_theta_full 25.242
_diffrn_reflns_theta_max 33.727
_diffrn_reflns_theta_min 1.766
_diffrn_source 'sealed tube'
_exptl_absorpt_coefficient_mu 2.712
_exptl_absorpt_correction_T_max 0.9396
_exptl_absorpt_correction_T_min 0.4164
_exptl_absorpt_correction_type numerical
_exptl_absorpt_process_details 'SADABS-2014/5 (Sheldrick)'
_exptl_crystal_colour colourless
_exptl_crystal_density_diffrn 1.606
_exptl_crystal_description plate
_exptl_crystal_F_000 752
_exptl_crystal_size_max 0.380
_exptl_crystal_size_mid 0.360
_exptl_crystal_size_min 0.025
_refine_diff_density_max 1.938
_refine_diff_density_min -0.724
_refine_diff_density_rms 0.089
_refine_ls_extinction_method none
_refine_ls_goodness_of_fit_ref 1.071
_refine_ls_hydrogen_treatment constr
_refine_ls_matrix_type full
_refine_ls_number_parameters 200
_refine_ls_number_reflns 6098
_refine_ls_number_restraints 0
_refine_ls_restrained_S_all 1.071
_refine_ls_R_factor_all 0.0382
_refine_ls_R_factor_gt 0.0315
_refine_ls_shift/su_max 0.000
_refine_ls_shift/su_mean 0.000
_refine_ls_structure_factor_coef Fsqd
_refine_ls_weighting_details 'w=1/[\s^2^(Fo^2^)+(0.0400P)^2^+1.0000P] where P=(Fo^2^+2Fc^2^)/3'
_refine_ls_weighting_scheme calc
_refine_ls_wR_factor_gt 0.0785
_refine_ls_wR_factor_ref 0.0815
_reflns_Friedel_coverage 0.000
_reflns_number_gt 5360
_reflns_number_total 6098
_reflns_threshold_expression 'I > 2\s(I)'
_cod_data_source_file jo6b01441_si_003.cif
_cod_data_source_block 11ab
_cod_original_sg_symbol_H-M 'P 21/n'
_cod_database_code 4037087
_shelx_shelxl_version_number 2014/7
_shelx_space_group_comment
;
The symmetry employed for this shelxl refinement is uniquely defined
by the following loop, which should always be used as a source of
symmetry information in preference to the above space-group names.
They are only intended as comments.
;
_shelx_estimated_absorpt_t_min 0.425
_shelx_estimated_absorpt_t_max 0.935
_exptl_absorpt_special_details
;
 numerical absorption correction followed by correction based on
 symmetry-related measurements (multi-scan)
;

loop_
_space_group_symop_operation_xyz
'x, y, z'
'-x+1/2, y+1/2, -z+1/2'
'-x, -y, -z'
'x-1/2, -y-1/2, z-1/2'

loop_
_atom_site_label
_atom_site_type_symbol
_atom_site_fract_x
_atom_site_fract_y
_atom_site_fract_z
_atom_site_U_iso_or_equiv
_atom_site_adp_type
_atom_site_occupancy
_atom_site_site_symmetry_order
_atom_site_calc_flag
_atom_site_refinement_flags_posn
_atom_site_refinement_flags_adp
Br1 Br -0.06371(2) 0.23120(2) 0.35583(2) 0.02179(5) Uani 1 1 d . .
O1 O 0.67653(8) 0.15996(14) 0.31259(6) 0.01807(18) Uani 1 1 d . .
O2 O 0.62041(9) -0.04565(14) 0.38991(6) 0.0216(2) Uani 1 1 d . .
O3 O 0.42557(8) 0.22555(15) 0.28174(6) 0.01915(19) Uani 1 1 d . .
O4 O 0.62805(9) 0.26939(17) 0.56929(6) 0.0242(2) Uani 1 1 d . .
O5 O 0.76226(7) 0.26525(13) 0.50930(5) 0.01355(16) Uani 1 1 d . .
C1 C 0.59163(9) 0.27560(16) 0.42116(7) 0.01150(18) Uani 1 1 d . .
C2 C 0.60058(10) 0.48039(17) 0.38918(7) 0.0142(2) Uani 1 1 d . .
H2A H 0.5339 0.5156 0.3510 0.017 Uiso 1 1 calc R U
H2B H 0.6129 0.5698 0.4357 0.017 Uiso 1 1 calc R U
C3 C 0.68818(10) 0.49877(18) 0.34601(8) 0.0159(2) Uani 1 1 d . .
H3A H 0.6877 0.6270 0.3222 0.019 Uiso 1 1 calc R U
H3B H 0.7563 0.4790 0.3852 0.019 Uiso 1 1 calc R U
C4 C 0.67207(11) 0.35176(19) 0.27971(8) 0.0183(2) Uani 1 1 d . .
H4A H 0.6034 0.3721 0.2414 0.022 Uiso 1 1 calc R U
H4B H 0.7265 0.3664 0.2488 0.022 Uiso 1 1 calc R U
C5 C 0.62911(10) 0.11855(17) 0.37202(7) 0.0140(2) Uani 1 1 d . .
C6 C 0.48008(10) 0.23523(18) 0.42741(7) 0.0150(2) Uani 1 1 d . .
H6A H 0.4792 0.1119 0.4552 0.018 Uiso 1 1 calc R U
H6B H 0.4593 0.3338 0.4621 0.018 Uiso 1 1 calc R U
C7 C 0.39997(10) 0.22970(17) 0.34666(7) 0.01289(19) Uani 1 1 d . .
C8 C 0.28783(9) 0.22882(16) 0.34994(7) 0.01231(19) Uani 1 1 d . .
C9 C 0.21010(10) 0.25456(18) 0.27775(7) 0.0153(2) Uani 1 1 d . .
H9 H 0.2296 0.2698 0.2275 0.018 Uiso 1 1 calc R U
C10 C 0.10558(10) 0.25815(18) 0.27854(8) 0.0162(2) Uani 1 1 d . .
H10 H 0.0534 0.2777 0.2296 0.019 Uiso 1 1 calc R U
C11 C 0.07855(10) 0.23238(17) 0.35295(8) 0.0152(2) Uani 1 1 d . .
C12 C 0.15372(10) 0.20549(19) 0.42554(8) 0.0159(2) Uani 1 1 d . .
H12 H 0.1338 0.1881 0.4755 0.019 Uiso 1 1 calc R U
C13 C 0.25830(10) 0.20454(18) 0.42382(7) 0.0142(2) Uani 1 1 d . .
H13 H 0.3103 0.1873 0.4731 0.017 Uiso 1 1 calc R U
C14 C 0.66128(10) 0.26643(17) 0.50849(7) 0.01303(19) Uani 1 1 d . .
C15 C 0.83358(10) 0.27997(18) 0.59031(7) 0.0142(2) Uani 1 1 d . .
H15A H 0.8260 0.1681 0.6238 0.017 Uiso 1 1 calc R U
H15B H 0.8176 0.3949 0.6186 0.017 Uiso 1 1 calc R U
C16 C 0.94262(11) 0.2904(2) 0.57882(9) 0.0204(2) Uani 1 1 d . .
H16A H 0.9481 0.3969 0.5428 0.031 Uiso 1 1 calc R U
H16B H 0.9593 0.1723 0.5542 0.031 Uiso 1 1 calc R U
H16C H 0.9917 0.3088 0.6319 0.031 Uiso 1 1 calc R U

loop_
_atom_site_aniso_label
_atom_site_aniso_U_11
_atom_site_aniso_U_22
_atom_site_aniso_U_33
_atom_site_aniso_U_23
_atom_site_aniso_U_13
_atom_site_aniso_U_12
Br1 0.01084(6) 0.02931(8) 0.02398(7) -0.00938(5) 0.00174(5) -0.00050(4)
O1 0.0225(5) 0.0159(4) 0.0172(4) -0.0012(3) 0.0076(3) 0.0041(3)
O2 0.0298(5) 0.0133(4) 0.0189(4) 0.0012(3) 0.0003(4) -0.0006(4)
O3 0.0158(4) 0.0296(5) 0.0118(4) -0.0019(3) 0.0029(3) -0.0005(3)
O4 0.0152(4) 0.0472(7) 0.0099(4) -0.0011(4) 0.0028(3) -0.0016(4)
O5 0.0107(4) 0.0201(4) 0.0087(3) -0.0003(3) 0.0000(3) 0.0004(3)
C1 0.0107(4) 0.0136(5) 0.0096(4) -0.0004(3) 0.0012(3) 0.0009(4)
C2 0.0155(5) 0.0128(5) 0.0148(5) -0.0001(4) 0.0042(4) 0.0026(4)
C3 0.0170(5) 0.0159(5) 0.0149(5) 0.0012(4) 0.0039(4) -0.0010(4)
C4 0.0222(6) 0.0187(6) 0.0150(5) 0.0015(4) 0.0060(4) 0.0018(4)
C5 0.0154(5) 0.0135(5) 0.0109(4) -0.0008(4) -0.0009(4) 0.0021(4)
C6 0.0109(5) 0.0227(6) 0.0107(4) 0.0022(4) 0.0010(4) -0.0016(4)
C7 0.0121(5) 0.0143(5) 0.0114(5) -0.0001(4) 0.0010(4) 0.0001(4)
C8 0.0112(5) 0.0135(5) 0.0109(4) -0.0011(4) 0.0001(4) 0.0001(4)
C9 0.0150(5) 0.0191(5) 0.0101(4) -0.0008(4) -0.0002(4) -0.0003(4)
C10 0.0131(5) 0.0189(5) 0.0138(5) -0.0021(4) -0.0021(4) 0.0003(4)
C11 0.0111(5) 0.0160(5) 0.0169(5) -0.0048(4) 0.0002(4) 0.0000(4)
C12 0.0136(5) 0.0193(5) 0.0144(5) -0.0024(4) 0.0028(4) -0.0015(4)
C13 0.0130(5) 0.0164(5) 0.0122(5) -0.0004(4) 0.0007(4) -0.0004(4)
C14 0.0117(5) 0.0163(5) 0.0102(4) -0.0001(4) 0.0010(4) -0.0005(4)
C15 0.0134(5) 0.0177(5) 0.0096(4) 0.0007(4) -0.0010(4) -0.0005(4)
C16 0.0132(5) 0.0278(6) 0.0187(6) 0.0022(5) 0.0010(4) -0.0004(5)

loop_
_atom_type_symbol
_atom_type_description
_atom_type_scat_dispersion_real
_atom_type_scat_dispersion_imag
_atom_type_scat_source
C C 0.0033 0.0016 'International Tables Vol C Tables 4.2.6.8 and 6.1.1.4'
H H 0.0000 0.0000 'International Tables Vol C Tables 4.2.6.8 and 6.1.1.4'
O O 0.0106 0.0060 'International Tables Vol C Tables 4.2.6.8 and 6.1.1.4'
Br Br -0.2901 2.4595 'International Tables Vol C Tables 4.2.6.8 and 6.1.1.4'

loop_
_geom_angle_atom_site_label_1
_geom_angle_atom_site_label_2
_geom_angle_atom_site_label_3
_geom_angle
C5 O1 C4 120.33(10)
C14 O5 C15 115.27(9)
C6 C1 C5 110.10(10)
C6 C1 C14 106.85(9)
C5 C1 C14 106.88(9)
C6 C1 C2 110.59(10)
C5 C1 C2 114.95(10)
C14 C1 C2 107.04(9)
C3 C2 C1 112.14(10)
C3 C2 H2A 109.2
C1 C2 H2A 109.2
C3 C2 H2B 109.2
C1 C2 H2B 109.2
H2A C2 H2B 107.9
C4 C3 C2 108.13(10)
C4 C3 H3A 110.1
C2 C3 H3A 110.1
C4 C3 H3B 110.1
C2 C3 H3B 110.1
H3A C3 H3B 108.4
O1 C4 C3 111.85(10)
O1 C4 H4A 109.2
C3 C4 H4A 109.2
O1 C4 H4B 109.2
C3 C4 H4B 109.2
H4A C4 H4B 107.9
O2 C5 O1 119.11(12)
O2 C5 C1 119.64(11)
O1 C5 C1 121.15(11)
C7 C6 C1 114.82(10)
C7 C6 H6A 108.6
C1 C6 H6A 108.6
C7 C6 H6B 108.6
C1 C6 H6B 108.6
H6A C6 H6B 107.5
O3 C7 C8 121.55(11)
O3 C7 C6 121.61(12)
C8 C7 C6 116.84(10)
C9 C8 C13 119.03(11)
C9 C8 C7 119.44(11)
C13 C8 C7 121.53(10)
C10 C9 C8 121.14(12)
C10 C9 H9 119.4
C8 C9 H9 119.4
C9 C10 C11 118.51(11)
C9 C10 H10 120.7
C11 C10 H10 120.7
C12 C11 C10 121.75(12)
C12 C11 Br1 118.65(10)
C10 C11 Br1 119.59(9)
C13 C12 C11 118.99(12)
C13 C12 H12 120.5
C11 C12 H12 120.5
C12 C13 C8 120.57(11)
C12 C13 H13 119.7
C8 C13 H13 119.7
O4 C14 O5 123.99(11)
O4 C14 C1 123.79(11)
O5 C14 C1 112.13(10)
O5 C15 C16 107.72(10)
O5 C15 H15A 110.2
C16 C15 H15A 110.2
O5 C15 H15B 110.2
C16 C15 H15B 110.2
H15A C15 H15B 108.5
C15 C16 H16A 109.5
C15 C16 H16B 109.5
H16A C16 H16B 109.5
C15 C16 H16C 109.5
H16A C16 H16C 109.5
H16B C16 H16C 109.5

loop_
_geom_bond_atom_site_label_1
_geom_bond_atom_site_label_2
_geom_bond_distance
Br1 C11 1.8914(13)
O1 C5 1.3364(16)
O1 C4 1.4593(17)
O2 C5 1.2104(16)
O3 C7 1.2221(15)
O4 C14 1.2092(15)
O5 C14 1.3306(15)
O5 C15 1.4653(15)
C1 C6 1.5290(17)
C1 C5 1.5361(17)
C1 C14 1.5395(16)
C1 C2 1.5577(17)
C2 C3 1.5139(18)
C2 H2A 0.9900
C2 H2B 0.9900
C3 C4 1.5033(18)
C3 H3A 0.9900
C3 H3B 0.9900
C4 H4A 0.9900
C4 H4B 0.9900
C6 C7 1.5112(17)
C6 H6A 0.9900
C6 H6B 0.9900
C7 C8 1.4955(18)
C8 C9 1.4033(17)
C8 C13 1.4033(17)
C9 C10 1.3840(19)
C9 H9 0.9500
C10 C11 1.3975(19)
C10 H10 0.9500
C11 C12 1.3917(18)
C12 C13 1.3887(18)
C12 H12 0.9500
C13 H13 0.9500
C15 C16 1.5006(19)
C15 H15A 0.9900
C15 H15B 0.9900
C16 H16A 0.9800
C16 H16B 0.9800
C16 H16C 0.9800

loop_
_geom_hbond_atom_site_label_D
_geom_hbond_atom_site_label_H
_geom_hbond_atom_site_label_A
_geom_hbond_distance_DH
_geom_hbond_distance_HA
_geom_hbond_distance_DA
_geom_hbond_angle_DHA
_geom_hbond_site_symmetry_A
C13 H13 O2 0.95 2.48 3.3588(16) 153.3 3_656

loop_
_geom_torsion_atom_site_label_1
_geom_torsion_atom_site_label_2
_geom_torsion_atom_site_label_3
_geom_torsion_atom_site_label_4
_geom_torsion
C6 C1 C2 C3 -153.71(10)
C5 C1 C2 C3 -28.27(14)
C14 C1 C2 C3 90.25(12)
C1 C2 C3 C4 54.65(13)
C5 O1 C4 C3 42.83(15)
C2 C3 C4 O1 -62.10(13)
C4 O1 C5 O2 169.07(12)
C4 O1 C5 C1 -14.65(17)
C6 C1 C5 O2 -50.73(15)
C14 C1 C5 O2 64.97(14)
C2 C1 C5 O2 -176.42(11)
C6 C1 C5 O1 133.01(11)
C14 C1 C5 O1 -111.29(12)
C2 C1 C5 O1 7.33(16)
C5 C1 C6 C7 -61.79(13)
C14 C1 C6 C7 -177.51(10)
C2 C1 C6 C7 66.34(13)
C1 C6 C7 O3 11.86(17)
C1 C6 C7 C8 -168.36(10)
O3 C7 C8 C9 -10.44(18)
C6 C7 C8 C9 169.78(11)
O3 C7 C8 C13 170.15(12)
C6 C7 C8 C13 -9.63(16)
C13 C8 C9 C10 0.64(18)
C7 C8 C9 C10 -178.78(11)
C8 C9 C10 C11 -1.04(18)
C9 C10 C11 C12 0.68(19)
C9 C10 C11 Br1 -178.68(9)
C10 C11 C12 C13 0.08(19)
Br1 C11 C12 C13 179.45(9)
C11 C12 C13 C8 -0.50(19)
C9 C8 C13 C12 0.15(18)
C7 C8 C13 C12 179.56(11)
C15 O5 C14 O4 -3.72(18)
C15 O5 C14 C1 172.87(9)
C6 C1 C14 O4 -14.80(16)
C5 C1 C14 O4 -132.65(13)
C2 C1 C14 O4 103.70(14)
C6 C1 C14 O5 168.60(10)
C5 C1 C14 O5 50.75(13)
C2 C1 C14 O5 -72.90(12)
C14 O5 C15 C16 -176.02(11)
